data_4320460
loop_
_publ_author_name
'C\'eline Bonnefous'
'Abdellatif Chouai'
'Randolph P. Thummel'

_publ_section_title
;
 Cyclometalated Complexes of Ru(II) with 2-Aryl Derivatives of Quinoline
 and 1,10-Phenanthroline
;
_journal_name_full 'Inorganic Chemistry'
_journal_page_first 5851
_journal_page_last 5859
_journal_paper_doi 10.1021/ic0102844
_journal_volume 40
_journal_year 2001
_chemical_formula_moiety 'C45 H18 D11 N5 Cl Ru +, P F6 -, 1.5 C6 H6, C2 H3 N'
_chemical_formula_sum 'C56 H30 Cl D11 F6 N6 P Ru'
_chemical_formula_weight 1090.50
_chemical_name_systematic
; 
 ? 
;
_space_group_IT_number 2
_symmetry_cell_setting triclinic
_symmetry_space_group_name_Hall '-P 1'
_symmetry_space_group_name_H-M 'P -1'
_atom_sites_solution_hydrogens geom
_atom_sites_solution_primary direct
_atom_sites_solution_secondary difmap
_audit_creation_method SHELXL-97
_cell_angle_alpha 75.536(1)
_cell_angle_beta 85.511(2)
_cell_angle_gamma 79.812(1)
_cell_formula_units_Z 2
_cell_length_a 11.7235(10)
_cell_length_b 14.5306(12)
_cell_length_c 14.5725(12)
_cell_measurement_reflns_used 6869
_cell_measurement_temperature 223(2)
_cell_measurement_theta_max 23.49
_cell_measurement_theta_min 1.47
_cell_volume 2364.3(3)
_computing_cell_refinement 'Bruker SAINT software (Bruker, 1999)'
_computing_data_collection 'Siemens SMART software (Siemens, 1996)'
_computing_data_reduction 'Bruker SAINT software (Bruker, 1999)'
_computing_structure_refinement 'SHELXL-97 (Sheldrick, 1997)'
_computing_structure_solution 'SHELXS-97 (Sheldrick, 1997)'
_diffrn_ambient_temperature 223(2)
_diffrn_detector_area_resol_mean 1K
_diffrn_measured_fraction_theta_full 0.990
_diffrn_measured_fraction_theta_max 0.990
_diffrn_measurement_device_type 'Siemens SMART CCD'
_diffrn_measurement_method CCD
_diffrn_radiation_monochromator graphite
_diffrn_radiation_source 'fine-focus sealed tube'
_diffrn_radiation_type MoK\a
_diffrn_radiation_wavelength 0.71073
_diffrn_reflns_av_R_equivalents 0.0450
_diffrn_reflns_av_sigmaI/netI 0.0257
_diffrn_reflns_limit_h_max 13
_diffrn_reflns_limit_h_min -13
_diffrn_reflns_limit_k_max 16
_diffrn_reflns_limit_k_min -15
_diffrn_reflns_limit_l_max 16
_diffrn_reflns_limit_l_min 0
_diffrn_reflns_number 10844
_diffrn_reflns_theta_full 23.49
_diffrn_reflns_theta_max 23.49
_diffrn_reflns_theta_min 1.47
_diffrn_standards_decay_% 0.0
_exptl_absorpt_coefficient_mu 0.493
_exptl_absorpt_correction_T_max 0.8969
_exptl_absorpt_correction_T_min 0.5403
_exptl_absorpt_correction_type empirical
_exptl_crystal_colour 'Dark carmine'
_exptl_crystal_density_diffrn 1.532
_exptl_crystal_density_method 'not measured'
_exptl_crystal_description Block
_exptl_crystal_F_000 1098
_exptl_crystal_size_max 0.48
_exptl_crystal_size_mid 0.32
_exptl_crystal_size_min 0.24
_refine_diff_density_max 0.807
_refine_diff_density_min -1.434
_refine_diff_density_rms 0.106
_refine_ls_extinction_coef 0.0024(8)
_refine_ls_extinction_expression Fc^*^=kFc[1+0.001xFc^2^\l^3^/sin(2\q)]^-1/4^
_refine_ls_extinction_method SHELXL
_refine_ls_goodness_of_fit_ref 1.059
_refine_ls_hydrogen_treatment mixed
_refine_ls_matrix_type full
_refine_ls_number_parameters 581
_refine_ls_number_reflns 6905
_refine_ls_number_restraints 5
_refine_ls_restrained_S_all 1.059
_refine_ls_R_factor_all 0.0736
_refine_ls_R_factor_gt 0.0581
_refine_ls_shift/su_max 0.347
_refine_ls_shift/su_mean 0.023
_refine_ls_structure_factor_coef Fsqd
_refine_ls_weighting_details 'calc w=1/[\s^2^(Fo^2^)+(0.1134P)^2^+4.4559P] where P=(Fo^2^+2Fc^2^)/3'
_refine_ls_weighting_scheme calc
_refine_ls_wR_factor_gt 0.1538
_refine_ls_wR_factor_ref 0.1753
_reflns_number_gt 5322
_reflns_number_total 6920
_reflns_threshold_expression >4sigma(I)
_cod_data_source_file ic0102844_2.cif
_cod_data_source_block k593
_cod_depositor_comments
;
The following automatic conversions were performed:

'_symmetry_cell_setting' value 'Triclinic' changed to 'triclinic'
according to the built-in table from CIF Core dictionary named
'cif_core.dic' version 2.4.1 from
2010-06-29.

'_exptl_absorpt_correction_type' value 'Empirical'
changed to 'empirical' according to the built-in table from CIF Core
dictionary named 'cif_core.dic' version 2.4.1 from 2010-06-29.

Automatic conversion script
Id: cif_fix_values 1646 2011-03-28 12:23:43Z adriana 
;
_cod_original_formula_sum 'C56 H30 D11 N6 Cl F6 P Ru'
_cod_database_code 4320460

loop_
_symmetry_equiv_pos_as_xyz
'x, y, z'
'-x, -y, -z'

loop_
_atom_site_label
_atom_site_type_symbol
_atom_site_fract_x
_atom_site_fract_y
_atom_site_fract_z
_atom_site_U_iso_or_equiv
_atom_site_adp_type
_atom_site_occupancy
_atom_site_symmetry_multiplicity
_atom_site_calc_flag
_atom_site_refinement_flags
_atom_site_disorder_assembly
_atom_site_disorder_group
Ru Ru 0.62891(3) 0.76257(3) 0.25418(3) 0.0352(2) Uani 1 1 d . . .
Cl Cl 0.74310(14) 0.76669(10) 0.11151(10) 0.0544(4) Uani 1 1 d . . .
N1 N 0.4928(4) 0.8562(3) 0.1812(3) 0.0453(11) Uani 1 1 d . . .
C2 C 0.4744(6) 0.8766(5) 0.0882(5) 0.0637(17) Uani 1 1 d . . .
H2 H 0.5269 0.8451 0.0494 0.076 Uiso 1 1 calc R . .
C3 C 0.3807(7) 0.9425(5) 0.0469(5) 0.081(2) Uani 1 1 d . . .
H3 H 0.3694 0.9537 -0.0184 0.097 Uiso 1 1 calc R . .
C4 C 0.3050(7) 0.9910(5) 0.1014(6) 0.082(2) Uani 1 1 d . . .
H4 H 0.2436 1.0378 0.0733 0.098 Uiso 1 1 calc R . .
C5 C 0.3192(6) 0.9707(4) 0.1989(5) 0.0606(17) Uani 1 1 d . . .
C6 C 0.2470(6) 1.0178(4) 0.2623(6) 0.0664(19) Uani 1 1 d . . .
H6 H 0.1828 1.0643 0.2388 0.080 Uiso 1 1 calc R . .
C7 C 0.2687(5) 0.9972(4) 0.3538(5) 0.0604(17) Uani 1 1 d . . .
H7 H 0.2205 1.0309 0.3934 0.073 Uiso 1 1 calc R . .
C8 C 0.3635(5) 0.9251(4) 0.3943(4) 0.0465(14) Uani 1 1 d . . .
C9 C 0.3947(5) 0.9069(4) 0.4867(4) 0.0496(14) Uani 1 1 d . . .
H9 H 0.3542 0.9444 0.5266 0.060 Uiso 1 1 calc R . .
C10 C 0.4842(5) 0.8347(4) 0.5218(4) 0.0434(13) Uani 1 1 d . . .
C11 C 0.5267(5) 0.8166(4) 0.6198(4) 0.0546(15) Uani 1 1 d . . .
H11A H 0.4822 0.7723 0.6640 0.065 Uiso 1 1 calc R . .
H11B H 0.5153 0.8772 0.6398 0.065 Uiso 1 1 calc R . .
C12 C 0.6545(5) 0.7733(4) 0.6221(4) 0.0508(14) Uani 1 1 d . . .
H12A H 0.6825 0.7615 0.6863 0.061 Uiso 1 1 calc R . .
H12B H 0.6997 0.8178 0.5789 0.061 Uiso 1 1 calc R . .
C13 C 0.6686(4) 0.6791(4) 0.5917(4) 0.0384(12) Uani 1 1 d . . .
C14 C 0.7261(4) 0.5917(4) 0.6443(4) 0.0438(13) Uani 1 1 d . . .
C15 C 0.7216(4) 0.5054(4) 0.6155(4) 0.0388(12) Uani 1 1 d . . .
C16 C 0.7728(4) 0.4144(4) 0.6713(4) 0.0457(13) Uani 1 1 d . . .
C17 C 0.7671(5) 0.3288(4) 0.6419(4) 0.0484(14) Uani 1 1 d . . .
C18 C 0.7108(4) 0.3361(4) 0.5566(4) 0.0448(13) Uani 1 1 d . . .
H18 H 0.7090 0.2801 0.5359 0.054 Uiso 1 1 calc R . .
C19 C 0.6605(4) 0.4216(4) 0.5054(4) 0.0411(12) Uani 1 1 d . . .
H19 H 0.6228 0.4240 0.4501 0.049 Uiso 1 1 calc R . .
C20 C 0.6625(4) 0.5101(3) 0.5329(4) 0.0352(11) Uani 1 1 d . . .
C21 C 0.6085(4) 0.5987(3) 0.4812(4) 0.0342(11) Uani 1 1 d . . .
H21 H 0.5700 0.6020 0.4260 0.041 Uiso 1 1 calc R . .
C22 C 0.6105(4) 0.6830(3) 0.5100(4) 0.0352(11) Uani 1 1 d . . .
C23 C 0.5391(4) 0.7743(3) 0.4620(4) 0.0343(11) Uani 1 1 d . . .
N24 N 0.5189(3) 0.7956(3) 0.3694(3) 0.0354(9) Uani 1 1 d . . .
C25 C 0.4330(4) 0.8726(3) 0.3347(4) 0.0401(12) Uani 1 1 d . . .
C26 C 0.4143(5) 0.8995(4) 0.2366(4) 0.0450(13) Uani 1 1 d . . .
C27 C 0.7889(5) 0.5823(5) 0.7280(5) 0.0569(16) Uani 1 1 d . . .
H27 H 0.7967 0.6384 0.7465 0.068 Uiso 1 1 calc R . .
C28 C 0.8367(6) 0.4970(5) 0.7803(5) 0.0679(19) Uani 1 1 d . . .
H28 H 0.8760 0.4945 0.8349 0.081 Uiso 1 1 calc R . .
C29 C 0.8293(5) 0.4079(5) 0.7548(5) 0.0617(17) Uani 1 1 d . . .
C30 C 0.8755(7) 0.3181(6) 0.8084(6) 0.080(2) Uani 1 1 d . . .
H30 H 0.9113 0.3134 0.8653 0.096 Uiso 1 1 calc R . .
C31 C 0.8702(7) 0.2358(6) 0.7801(6) 0.084(2) Uani 1 1 d . . .
H31 H 0.9043 0.1758 0.8169 0.101 Uiso 1 1 calc R . .
C32 C 0.8163(6) 0.2395(4) 0.6995(5) 0.0658(18) Uani 1 1 d . . .
H32 H 0.8118 0.1821 0.6822 0.079 Uiso 1 1 calc R . .
N33 N 0.7257(4) 0.8535(3) 0.2919(3) 0.0392(10) Uani 1 1 d . . .
C34 C 0.7016(5) 0.9501(4) 0.2772(4) 0.0473(14) Uani 1 1 d . . .
D34 H 0.6377 0.9841 0.2411 0.057 Uiso 1 1 calc R . .
C35 C 0.7686(6) 1.0003(4) 0.3140(5) 0.0544(16) Uani 1 1 d . . .
D35 H 0.7510 1.0678 0.3018 0.065 Uiso 1 1 calc R . .
C36 C 0.8598(6) 0.9525(4) 0.3676(5) 0.0604(17) Uani 1 1 d . . .
D36 H 0.9047 0.9864 0.3939 0.072 Uiso 1 1 calc R . .
C37 C 0.8864(5) 0.8532(4) 0.3836(5) 0.0552(15) Uani 1 1 d . . .
D37 H 0.9496 0.8189 0.4203 0.066 Uiso 1 1 calc R . .
C38 C 0.8180(4) 0.8051(4) 0.3442(4) 0.0407(12) Uani 1 1 d . . .
N39 N 0.7586(3) 0.6699(3) 0.3159(3) 0.0340(9) Uani 1 1 d . . .
C40 C 0.8409(4) 0.7010(4) 0.3545(4) 0.0420(13) Uani 1 1 d . . .
C41 C 0.9362(5) 0.6366(4) 0.3924(5) 0.0602(17) Uani 1 1 d . . .
D41 H 0.9928 0.6571 0.4214 0.072 Uiso 1 1 calc R . .
C42 C 0.9478(5) 0.5420(4) 0.3876(5) 0.0579(17) Uani 1 1 d . . .
D42 H 1.0119 0.4976 0.4144 0.070 Uiso 1 1 calc R . .
C43 C 0.8662(5) 0.5119(4) 0.3437(4) 0.0486(14) Uani 1 1 d . . .
D43 H 0.8761 0.4481 0.3375 0.058 Uiso 1 1 calc R . .
C44 C 0.7694(4) 0.5775(4) 0.3087(4) 0.0404(12) Uani 1 1 d . . .
N45 N 0.5842(4) 0.6363(3) 0.2399(3) 0.0398(10) Uani 1 1 d . . .
C46 C 0.6707(4) 0.5589(4) 0.2655(4) 0.0388(12) Uani 1 1 d . . .
C47 C 0.6597(5) 0.4683(4) 0.2551(4) 0.0507(14) Uani 1 1 d . . .
D47 H 0.7202 0.4161 0.2721 0.061 Uiso 1 1 calc R . .
C48 C 0.5595(6) 0.4558(4) 0.2197(4) 0.0559(16) Uani 1 1 d . . .
D48 H 0.5508 0.3949 0.2124 0.067 Uiso 1 1 calc R . .
C49 C 0.4734(6) 0.5324(5) 0.1954(5) 0.0577(16) Uani 1 1 d . . .
D49 H 0.4043 0.5244 0.1718 0.069 Uiso 1 1 calc R . .
C50 C 0.4870(5) 0.6228(4) 0.2052(4) 0.0470(13) Uani 1 1 d . . .
D50 H 0.4271 0.6753 0.1873 0.056 Uiso 1 1 calc R . .
P1 P 1.0491(3) 0.7898(3) 0.6453(3) 0.080(2) Uani 0.50 1 d PG A 1
F1 F 1.0558(8) 0.7271(4) 0.5693(4) 0.078(3) Uani 0.50 1 d PG A 1
F2 F 1.0425(7) 0.8525(4) 0.7213(4) 0.069(2) Uani 0.50 1 d PG A 1
F3 F 0.9146(3) 0.7849(5) 0.6635(7) 0.084(3) Uani 0.50 1 d PG A 1
F4 F 1.1837(4) 0.7948(6) 0.6271(7) 0.114(3) Uani 0.50 1 d PG A 1
F5 F 1.0196(8) 0.8856(3) 0.5640(4) 0.085(3) Uani 0.50 1 d PG A 1
F6 F 1.0787(7) 0.6941(3) 0.7266(4) 0.078(3) Uani 0.50 1 d PG A 1
P1' P 1.0534(6) 0.7903(5) 0.6286(4) 0.0212(13) Uiso 0.251(3) 1 d PG B 2
F1' F 1.0640(13) 0.7230(9) 0.5564(8) 0.086(2) Uiso 0.251(3) 1 d PG B 2
F2' F 1.0427(13) 0.8576(9) 0.7008(8) 0.086(2) Uiso 0.251(3) 1 d PG B 2
F3' F 0.9199(6) 0.8254(11) 0.6064(9) 0.086(2) Uiso 0.251(3) 1 d PG B 2
F4' F 1.1869(6) 0.7552(10) 0.6509(10) 0.086(2) Uiso 0.251(3) 1 d PG B 2
F5' F 1.0863(12) 0.8761(8) 0.5449(7) 0.086(2) Uiso 0.251(3) 1 d PG B 2
F6' F 1.0204(12) 0.7045(8) 0.7123(7) 0.086(2) Uiso 0.251(3) 1 d PG B 2
P1" P 1.0455(6) 0.7861(5) 0.6630(4) 0.0212(13) Uiso 0.249(3) 1 d PG C 3
F1" F 1.0345(15) 0.7199(9) 0.5933(8) 0.086(2) Uiso 0.249(3) 1 d PG C 3
F2" F 1.0565(14) 0.8523(10) 0.7327(9) 0.086(2) Uiso 0.249(3) 1 d PG C 3
F3" F 0.9351(9) 0.7516(10) 0.7232(9) 0.086(2) Uiso 0.249(3) 1 d PG C 3
F4" F 1.1559(9) 0.8206(10) 0.6028(10) 0.086(2) Uiso 0.249(3) 1 d PG C 3
F5" F 0.9636(11) 0.8730(8) 0.5980(8) 0.086(2) Uiso 0.249(3) 1 d PG C 3
F6" F 1.1273(11) 0.6993(9) 0.7280(9) 0.086(2) Uiso 0.249(3) 1 d PG C 3
C51 C 0.0287(7) 1.0887(5) 0.0014(5) 0.085(2) Uiso 1 1 d G . .
H51 H 0.0467 1.1501 0.0034 0.102 Uiso 1 1 d G . .
C52 C -0.0390(6) 1.0390(5) 0.0743(4) 0.091(2) Uiso 1 1 d G . .
H52 H -0.0657 1.0665 0.1271 0.109 Uiso 1 1 d G . .
C53 C -0.0686(7) 0.9507(5) 0.0722(5) 0.082(2) Uiso 1 1 d G . .
H53 H -0.1165 0.9187 0.1222 0.098 Uiso 1 1 d G . .
C54 C 0.937(3) 0.5900(12) 0.987(2) 0.062(4) Uiso 0.25 1 d PG D -1
H54 H 0.9080 0.6561 0.9775 0.074 Uiso 0.25 1 d PG D -1
C55 C 1.032(2) 0.559(2) 0.9327(15) 0.062(4) Uiso 0.25 1 d PG D -1
H55 H 1.0664 0.6036 0.8860 0.074 Uiso 0.25 1 d PG D -1
C56 C 1.0748(15) 0.461(3) 0.9471(19) 0.062(4) Uiso 0.25 1 d PG D -1
H56 H 1.1387 0.4397 0.9102 0.074 Uiso 0.25 1 d PG D -1
C57 C 1.024(3) 0.3944(13) 1.016(2) 0.062(4) Uiso 0.25 1 d PG D -1
H57 H 1.0527 0.3283 1.0259 0.074 Uiso 0.25 1 d PG D -1
C58 C 0.929(2) 0.426(2) 1.0708(16) 0.062(4) Uiso 0.25 1 d PG D -1
H58 H 0.8943 0.3808 1.1174 0.074 Uiso 0.25 1 d PG D -1
C59 C 0.8859(16) 0.524(3) 1.0563(19) 0.062(4) Uiso 0.25 1 d PG D -1
H59 H 0.8220 0.5447 1.0933 0.074 Uiso 0.25 1 d PG D -1
C54' C 0.8994(19) 0.463(3) 1.0773(13) 0.059(4) Uiso 0.25 1 d PG E -2
H54' H 0.8458 0.4441 1.1269 0.071 Uiso 0.25 1 d PG E -2
C55' C 0.985(3) 0.3945(12) 1.050(2) 0.059(4) Uiso 0.25 1 d PG E -2
H55' H 0.9890 0.3291 1.0817 0.071 Uiso 0.25 1 d PG E -2
C56' C 1.0642(19) 0.423(2) 0.977(2) 0.059(4) Uiso 0.25 1 d PG E -2
H56' H 1.1219 0.3762 0.9588 0.071 Uiso 0.25 1 d PG E -2
C57' C 1.0581(17) 0.519(3) 0.9308(13) 0.059(4) Uiso 0.25 1 d PG E -2
H57' H 1.1117 0.5382 0.8813 0.071 Uiso 0.25 1 d PG E -2
C58' C 0.973(3) 0.5879(12) 0.9578(19) 0.059(4) Uiso 0.25 1 d PG E -2
H58' H 0.9685 0.6532 0.9265 0.071 Uiso 0.25 1 d PG E -2
C59' C 0.8933(18) 0.560(2) 1.031(2) 0.059(4) Uiso 0.25 1 d PG E -2
H59' H 0.8356 0.6062 1.0493 0.071 Uiso 0.25 1 d PG E -2
N60 N 0.4853(13) 0.8235(12) 0.8580(14) 0.105(5) Uiso 0.50 1 d PD F 1
C61 C 0.5547(15) 0.7583(11) 0.8899(15) 0.092(5) Uiso 0.50 1 d PD F 1
C62 C 0.6148(13) 0.6631(10) 0.9383(11) 0.075(4) Uiso 0.50 1 d PD F 1
N63 N 0.3320(17) 0.5960(12) 0.9903(14) 0.103(6) Uiso 0.40 1 d PD G 2
C64 C 0.2838(17) 0.6716(12) 0.9584(14) 0.079(5) Uiso 0.40 1 d PD G 2
C65 C 0.2133(18) 0.7639(13) 0.9233(16) 0.091(6) Uiso 0.40 1 d PD G 2
C66 C 0.5382(13) 0.6442(11) 0.9585(12) 0.103(3) Uiso 0.40 1 d PG H 3
H66 H 0.5910 0.5881 0.9881 0.124 Uiso 0.40 1 d PG H 3
C67 C 0.4193(15) 0.6443(10) 0.9690(11) 0.103(3) Uiso 0.40 1 d PG H 3
H67 H 0.3900 0.5882 1.0059 0.124 Uiso 0.40 1 d PG H 3
C68 C 0.3429(11) 0.7255(12) 0.9262(12) 0.103(3) Uiso 0.40 1 d PG H 3
H68 H 0.2608 0.7256 0.9335 0.124 Uiso 0.40 1 d PG H 3
C69 C 0.3853(14) 0.8067(10) 0.8729(13) 0.103(3) Uiso 0.40 1 d PG H 3
H69 H 0.3325 0.8628 0.8433 0.124 Uiso 0.40 1 d PG H 3
C70 C 0.5042(16) 0.8066(12) 0.8623(16) 0.103(3) Uiso 0.40 1 d PG H 3
H70 H 0.5335 0.8627 0.8255 0.124 Uiso 0.40 1 d PG H 3
C71 C 0.5807(11) 0.7253(14) 0.9052(16) 0.103(3) Uiso 0.40 1 d PG H 3
H71 H 0.6628 0.7253 0.8979 0.124 Uiso 0.40 1 d PG H 3

loop_
_atom_site_aniso_label
_atom_site_aniso_U_11
_atom_site_aniso_U_22
_atom_site_aniso_U_33
_atom_site_aniso_U_23
_atom_site_aniso_U_13
_atom_site_aniso_U_12
Ru 0.0383(3) 0.0241(3) 0.0482(3) -0.02119(18) 0.00458(18) -0.00294(17)
Cl 0.0673(9) 0.0458(8) 0.0560(8) -0.0265(7) 0.0195(7) -0.0137(7)
N1 0.054(3) 0.034(2) 0.049(3) -0.018(2) -0.003(2) 0.001(2)
C2 0.080(5) 0.056(4) 0.056(4) -0.021(3) -0.009(3) 0.002(3)
C3 0.100(6) 0.067(5) 0.066(4) -0.017(4) -0.028(4) 0.021(4)
C4 0.095(6) 0.052(4) 0.089(6) -0.014(4) -0.037(5) 0.022(4)
C5 0.062(4) 0.036(3) 0.082(5) -0.018(3) -0.018(3) 0.008(3)
C6 0.058(4) 0.040(3) 0.096(6) -0.023(3) -0.014(4) 0.020(3)
C7 0.053(4) 0.034(3) 0.097(5) -0.034(3) -0.002(3) 0.010(3)
C8 0.042(3) 0.031(3) 0.070(4) -0.026(3) 0.006(3) 0.000(2)
C9 0.050(3) 0.032(3) 0.071(4) -0.031(3) 0.012(3) 0.001(2)
C10 0.046(3) 0.036(3) 0.054(3) -0.025(2) 0.012(2) -0.006(2)
C11 0.070(4) 0.039(3) 0.060(4) -0.030(3) 0.009(3) -0.005(3)
C12 0.065(4) 0.037(3) 0.059(4) -0.026(3) -0.006(3) -0.009(3)
C13 0.036(3) 0.038(3) 0.047(3) -0.021(2) 0.001(2) -0.007(2)
C14 0.035(3) 0.049(3) 0.052(3) -0.022(3) -0.001(2) -0.006(2)
C15 0.032(3) 0.036(3) 0.053(3) -0.021(2) 0.003(2) -0.003(2)
C16 0.033(3) 0.043(3) 0.059(3) -0.014(3) -0.002(2) 0.002(2)
C17 0.038(3) 0.035(3) 0.069(4) -0.011(3) 0.005(3) -0.001(2)
C18 0.032(3) 0.033(3) 0.071(4) -0.018(3) 0.005(3) -0.005(2)
C19 0.029(3) 0.036(3) 0.063(3) -0.023(3) 0.003(2) -0.006(2)
C20 0.025(2) 0.032(3) 0.053(3) -0.018(2) 0.003(2) -0.005(2)
C21 0.031(2) 0.031(3) 0.048(3) -0.021(2) 0.002(2) -0.007(2)
C22 0.031(3) 0.029(3) 0.049(3) -0.018(2) 0.005(2) -0.005(2)
C23 0.032(3) 0.026(2) 0.050(3) -0.021(2) 0.005(2) -0.006(2)
N24 0.030(2) 0.026(2) 0.057(3) -0.0230(19) 0.0008(19) -0.0028(17)
C25 0.039(3) 0.024(2) 0.061(3) -0.018(2) 0.000(2) -0.002(2)
C26 0.051(3) 0.024(3) 0.061(4) -0.014(2) -0.004(3) -0.001(2)
C27 0.055(4) 0.053(4) 0.069(4) -0.025(3) -0.016(3) -0.004(3)
C28 0.063(4) 0.083(5) 0.059(4) -0.025(4) -0.019(3) 0.002(4)
C29 0.051(4) 0.062(4) 0.070(4) -0.019(3) -0.010(3) 0.005(3)
C30 0.081(5) 0.073(5) 0.076(5) -0.012(4) -0.027(4) 0.015(4)
C31 0.091(6) 0.062(5) 0.084(5) -0.002(4) -0.027(4) 0.020(4)
C32 0.059(4) 0.035(3) 0.091(5) -0.002(3) -0.004(4) 0.006(3)
N33 0.045(3) 0.026(2) 0.051(3) -0.0213(19) 0.017(2) -0.0110(19)
C34 0.058(3) 0.027(3) 0.062(4) -0.024(2) 0.019(3) -0.011(2)
C35 0.068(4) 0.029(3) 0.074(4) -0.028(3) 0.017(3) -0.015(3)
C36 0.066(4) 0.048(4) 0.085(5) -0.041(3) 0.011(4) -0.026(3)
C37 0.045(3) 0.044(3) 0.088(5) -0.034(3) 0.004(3) -0.015(3)
C38 0.033(3) 0.034(3) 0.062(3) -0.026(3) 0.009(2) -0.007(2)
N39 0.032(2) 0.023(2) 0.051(2) -0.0208(18) 0.0069(18) -0.0024(16)
C40 0.029(3) 0.033(3) 0.070(4) -0.025(3) 0.004(2) -0.007(2)
C41 0.030(3) 0.047(4) 0.113(5) -0.037(4) -0.004(3) -0.005(3)
C42 0.032(3) 0.038(3) 0.106(5) -0.029(3) -0.003(3) 0.006(2)
C43 0.040(3) 0.031(3) 0.079(4) -0.027(3) 0.011(3) -0.002(2)
C44 0.036(3) 0.030(3) 0.061(3) -0.023(2) 0.012(2) -0.006(2)
N45 0.044(2) 0.033(2) 0.046(2) -0.0217(19) 0.007(2) -0.0056(19)
C46 0.040(3) 0.032(3) 0.051(3) -0.024(2) 0.007(2) -0.006(2)
C47 0.060(4) 0.033(3) 0.067(4) -0.032(3) 0.009(3) -0.006(3)
C48 0.071(4) 0.044(3) 0.066(4) -0.033(3) 0.008(3) -0.021(3)
C49 0.057(4) 0.063(4) 0.070(4) -0.036(3) 0.000(3) -0.026(3)
C50 0.050(3) 0.047(3) 0.052(3) -0.027(3) -0.002(3) -0.009(3)
P1 0.103(6) 0.047 0.103 -0.051(2) -0.019(4) 0.005(2)
F1 0.126(8) 0.041 0.076(4) -0.040 -0.020(5) 0.002(4)
F2 0.105(7) 0.043 0.076(4) -0.040 -0.010(5) -0.021(4)
F3 0.032(4) 0.074(6) 0.159(9) -0.049(6) -0.009(5) -0.009(4)
F4 0.043(5) 0.144 0.172(10) -0.070 0.018(6) -0.023(5)
F5 0.150(9) 0.027(4) 0.088(6) -0.015(4) -0.025(6) -0.029(5)
F6 0.098(7) 0.024(3) 0.112(7) -0.028(4) -0.045(5) 0.023(4)

loop_
_atom_type_symbol
_atom_type_description
_atom_type_scat_dispersion_real
_atom_type_scat_dispersion_imag
_atom_type_scat_source
C C 0.0033 0.0016 'International Tables Vol C Tables 4.2.6.8 and 6.1.1.4'
H H 0.0000 0.0000 'International Tables Vol C Tables 4.2.6.8 and 6.1.1.4'
N N 0.0061 0.0033 'International Tables Vol C Tables 4.2.6.8 and 6.1.1.4'
F F 0.0171 0.0103 'International Tables Vol C Tables 4.2.6.8 and 6.1.1.4'
P P 0.1023 0.0942 'International Tables Vol C Tables 4.2.6.8 and 6.1.1.4'
Cl Cl 0.1484 0.1585 'International Tables Vol C Tables 4.2.6.8 and 6.1.1.4'
Ru Ru -1.2594 0.8363 'International Tables Vol C Tables 4.2.6.8 and 6.1.1.4'

loop_
_geom_angle_atom_site_label_1
_geom_angle_atom_site_label_2
_geom_angle_atom_site_label_3
_geom_angle
_geom_angle_site_symmetry_1
_geom_angle_site_symmetry_3
_geom_angle_publ_flag
N39 Ru N45 79.75(17) . . ?
N39 Ru N1 176.09(16) . . ?
N45 Ru N1 97.54(18) . . ?
N39 Ru N33 78.89(17) . . ?
N45 Ru N33 158.64(18) . . ?
N1 Ru N33 103.77(18) . . ?
N39 Ru N24 103.99(16) . . ?
N45 Ru N24 103.49(15) . . ?
N1 Ru N24 79.33(17) . . ?
N33 Ru N24 82.18(15) . . ?
N39 Ru Cl 85.78(12) . . ?
N45 Ru Cl 87.72(12) . . ?
N1 Ru Cl 91.31(13) . . ?
N33 Ru Cl 90.28(12) . . ?
N24 Ru Cl 166.16(11) . . ?
C2 N1 C26 118.0(5) . . ?
C2 N1 Ru 127.8(4) . . ?
C26 N1 Ru 114.2(4) . . ?
N1 C2 C3 122.5(6) . . ?
C4 C3 C2 119.8(7) . . ?
C3 C4 C5 119.8(6) . . ?
C4 C5 C26 117.2(6) . . ?
C4 C5 C6 124.6(6) . . ?
C26 C5 C6 118.2(6) . . ?
C7 C6 C5 121.1(6) . . ?
C6 C7 C8 122.0(6) . . ?
C9 C8 C25 117.5(5) . . ?
C9 C8 C7 123.9(5) . . ?
C25 C8 C7 118.5(6) . . ?
C8 C9 C10 121.0(5) . . ?
C9 C10 C23 118.5(5) . . ?
C9 C10 C11 123.0(5) . . ?
C23 C10 C11 118.5(5) . . ?
C10 C11 C12 110.0(5) . . ?
C11 C12 C13 108.1(5) . . ?
C22 C13 C14 120.8(5) . . ?
C22 C13 C12 115.4(5) . . ?
C14 C13 C12 123.6(5) . . ?
C13 C14 C15 118.9(5) . . ?
C13 C14 C27 123.9(5) . . ?
C15 C14 C27 117.2(5) . . ?
C20 C15 C16 119.9(5) . . ?
C20 C15 C14 119.8(5) . . ?
C16 C15 C14 120.2(5) . . ?
C29 C16 C15 120.8(5) . . ?
C29 C16 C17 119.6(5) . . ?
C15 C16 C17 119.6(5) . . ?
C32 C17 C18 122.3(6) . . ?
C32 C17 C16 118.5(6) . . ?
C18 C17 C16 119.2(5) . . ?
C19 C18 C17 121.0(5) . . ?
C18 C19 C20 121.9(5) . . ?
C21 C20 C15 119.4(4) . . ?
C21 C20 C19 122.2(5) . . ?
C15 C20 C19 118.4(5) . . ?
C20 C21 C22 121.1(5) . . ?
C13 C22 C21 119.9(5) . . ?
C13 C22 C23 119.6(4) . . ?
C21 C22 C23 120.1(5) . . ?
N24 C23 C10 121.6(5) . . ?
N24 C23 C22 122.2(4) . . ?
C10 C23 C22 116.0(5) . . ?
C23 N24 C25 117.8(4) . . ?
C23 N24 Ru 129.9(3) . . ?
C25 N24 Ru 109.2(3) . . ?
N24 C25 C26 118.8(5) . . ?
N24 C25 C8 122.4(5) . . ?
C26 C25 C8 118.8(5) . . ?
N1 C26 C25 116.5(5) . . ?
N1 C26 C5 122.5(5) . . ?
C25 C26 C5 120.9(5) . . ?
C28 C27 C14 122.4(6) . . ?
C27 C28 C29 121.4(6) . . ?
C30 C29 C16 119.2(7) . . ?
C30 C29 C28 123.0(7) . . ?
C16 C29 C28 117.8(6) . . ?
C31 C30 C29 121.2(7) . . ?
C32 C31 C30 121.1(7) . . ?
C31 C32 C17 120.4(7) . . ?
C34 N33 C38 118.8(5) . . ?
C34 N33 Ru 127.9(4) . . ?
C38 N33 Ru 113.0(3) . . ?
N33 C34 C35 121.5(6) . . ?
C36 C35 C34 120.1(5) . . ?
C35 C36 C37 119.4(6) . . ?
C38 C37 C36 118.9(6) . . ?
N33 C38 C37 121.3(5) . . ?
N33 C38 C40 115.7(4) . . ?
C37 C38 C40 123.0(5) . . ?
C40 N39 C44 121.9(4) . . ?
C40 N39 Ru 119.7(3) . . ?
C44 N39 Ru 118.0(3) . . ?
N39 C40 C41 119.6(5) . . ?
N39 C40 C38 112.3(5) . . ?
C41 C40 C38 127.9(5) . . ?
C42 C41 C40 119.4(5) . . ?
C41 C42 C43 120.6(5) . . ?
C42 C43 C44 118.7(5) . . ?
N39 C44 C43 119.6(5) . . ?
N39 C44 C46 113.1(4) . . ?
C43 C44 C46 127.3(5) . . ?
C50 N45 C46 118.6(4) . . ?
C50 N45 Ru 128.7(4) . . ?
C46 N45 Ru 112.7(3) . . ?
N45 C46 C47 121.2(5) . . ?
N45 C46 C44 115.4(4) . . ?
C47 C46 C44 123.4(5) . . ?
C48 C47 C46 119.5(6) . . ?
C49 C48 C47 119.2(5) . . ?
C48 C49 C50 120.3(6) . . ?
N45 C50 C49 121.3(6) . . ?
F3 P1 F5 90.0 . . ?
F3 P1 F2 90.0 . . ?
F5 P1 F2 90.0 . . ?
F3 P1 F1 90.0 . . ?
F5 P1 F1 90.0 . . ?
F2 P1 F1 180.0 . . ?
F3 P1 F6 90.0 . . ?
F5 P1 F6 180.0 . . ?
F2 P1 F6 90.0 . . ?
F1 P1 F6 90.0 . . ?
F3 P1 F4 180.0 . . ?
F5 P1 F4 90.0 . . ?
F2 P1 F4 90.0 . . ?
F1 P1 F4 90.0 . . ?
F6 P1 F4 90.0 . . ?
F3' P1' F1' 90.0 . . ?
F3' P1' F2' 90.0 . . ?
F1' P1' F2' 180.0 . . ?
F3' P1' F5' 90.0 . . ?
F1' P1' F5' 90.0 . . ?
F2' P1' F5' 90.0 . . ?
F3' P1' F6' 90.0 . . ?
F1' P1' F6' 90.0 . . ?
F2' P1' F6' 90.0 . . ?
F5' P1' F6' 180.0 . . ?
F3' P1' F4' 180.0 . . ?
F1' P1' F4' 90.0 . . ?
F2' P1' F4' 90.0 . . ?
F5' P1' F4' 90.0 . . ?
F6' P1' F4' 90.0 . . ?
F6" P1" F2" 90.0 . . ?
F6" P1" F3" 90.0 . . ?
F2" P1" F3" 90.0 . . ?
F6" P1" F4" 90.0 . . ?
F2" P1" F4" 90.0 . . ?
F3" P1" F4" 180.0 . . ?
F6" P1" F5" 180.0 . . ?
F2" P1" F5" 90.0 . . ?
F3" P1" F5" 90.0 . . ?
F4" P1" F5" 90.0 . . ?
F6" P1" F1" 90.0 . . ?
F2" P1" F1" 180.0 . . ?
F3" P1" F1" 90.0 . . ?
F4" P1" F1" 90.0 . . ?
F5" P1" F1" 90.0 . . ?
C53 C51 C52 119.3(8) 2_575 . ?
C53 C52 C51 121.9 . . ?
C51 C53 C52 118.8(6) 2_575 . ?
C59 C54 C55 120.0 . . ?
C56 C55 C54 120.0 . . ?
C57 C56 C55 120.0 . . ?
C56 C57 C58 120.0 . . ?
C59 C58 C57 120.0 . . ?
C58 C59 C54 120.0 . . ?
C55' C54' C59' 120.0 . . ?
C54' C55' C56' 120.0 . . ?
C55' C56' C57' 120.0 . . ?
C56' C57' C58' 120.0 . . ?
C59' C58' C57' 120.0 . . ?
C58' C59' C54' 120.0 . . ?
N60 C61 C62 164(2) . . ?
N63 C64 C65 175(2) . . ?
C71 C66 C67 120.0 . . ?
C68 C67 C66 120.0 . . ?
C67 C68 C69 120.0 . . ?
C70 C69 C68 120.0 . . ?
C69 C70 C71 120.0 . . ?
C66 C71 C70 120.0 . . ?

loop_
_geom_bond_atom_site_label_1
_geom_bond_atom_site_label_2
_geom_bond_distance
_geom_bond_site_symmetry_2
_geom_bond_publ_flag
Ru N39 1.954(4) . ?
Ru N45 2.057(4) . ?
Ru N1 2.074(5) . ?
Ru N33 2.080(4) . ?
Ru N24 2.135(4) . ?
Ru Cl 2.3767(14) . ?
N1 C2 1.339(8) . ?
N1 C26 1.352(7) . ?
C2 C3 1.389(9) . ?
C3 C4 1.364(11) . ?
C4 C5 1.395(10) . ?
C5 C26 1.420(8) . ?
C5 C6 1.423(9) . ?
C6 C7 1.327(10) . ?
C7 C8 1.437(8) . ?
C8 C9 1.372(8) . ?
C8 C25 1.413(7) . ?
C9 C10 1.375(8) . ?
C10 C23 1.428(7) . ?
C10 C11 1.494(8) . ?
C11 C12 1.519(8) . ?
C12 C13 1.520(7) . ?
C13 C22 1.401(7) . ?
C13 C14 1.395(7) . ?
C14 C15 1.429(7) . ?
C14 C27 1.440(8) . ?
C15 C20 1.416(7) . ?
C15 C16 1.424(7) . ?
C16 C29 1.405(9) . ?
C16 C17 1.427(8) . ?
C17 C32 1.410(8) . ?
C17 C18 1.425(8) . ?
C18 C19 1.340(7) . ?
C19 C20 1.443(7) . ?
C20 C21 1.389(7) . ?
C21 C22 1.394(7) . ?
C22 C23 1.478(7) . ?
C23 N24 1.336(7) . ?
N24 C25 1.385(6) . ?
C25 C26 1.409(8) . ?
C27 C28 1.334(9) . ?
C28 C29 1.452(10) . ?
C29 C30 1.384(9) . ?
C30 C31 1.372(11) . ?
C31 C32 1.361(11) . ?
N33 C34 1.348(6) . ?
N33 C38 1.356(7) . ?
C34 C35 1.377(8) . ?
C35 C36 1.354(9) . ?
C36 C37 1.385(8) . ?
C37 C38 1.388(8) . ?
C38 C40 1.461(7) . ?
N39 C40 1.349(7) . ?
N39 C44 1.356(6) . ?
C40 C41 1.377(8) . ?
C41 C42 1.376(8) . ?
C42 C43 1.378(8) . ?
C43 C44 1.387(8) . ?
C44 C46 1.455(7) . ?
N45 C50 1.347(7) . ?
N45 C46 1.370(7) . ?
C46 C47 1.391(7) . ?
C47 C48 1.377(9) . ?
C48 C49 1.359(9) . ?
C49 C50 1.394(8) . ?
P1 F3 1.5898 . ?
P1 F5 1.5899 . ?
P1 F2 1.5899 . ?
P1 F1 1.5900 . ?
P1 F6 1.5903 . ?
P1 F4 1.5904 . ?
P1' F3' 1.5899 . ?
P1' F1' 1.5901 . ?
P1' F2' 1.5901 . ?
P1' F5' 1.5901 . ?
P1' F6' 1.5901 . ?
P1' F4' 1.5902 . ?
P1" F6" 1.5898 . ?
P1" F2" 1.5899 . ?
P1" F3" 1.5899 . ?
P1" F4" 1.5900 . ?
P1" F5" 1.5901 . ?
P1" F1" 1.5902 . ?
C51 C53 1.353(16) 2_575 ?
C51 C52 1.4036 . ?
C52 C53 1.3952 . ?
C53 C51 1.353(9) 2_575 ?
C54 C59 1.3900 . ?
C54 C55 1.3901 . ?
C55 C56 1.3900 . ?
C56 C57 1.3900 . ?
C57 C58 1.3900 . ?
C58 C59 1.3899 . ?
C54' C55' 1.3899 . ?
C54' C59' 1.3902 . ?
C55' C56' 1.3899 . ?
C56' C57' 1.3900 . ?
C57' C58' 1.3901 . ?
C58' C59' 1.3899 . ?
N60 C61 1.158(9) . ?
C61 C62 1.468(9) . ?
N63 C64 1.143(10) . ?
C64 C65 1.441(10) . ?
C66 C71 1.3899 . ?
C66 C67 1.3900 . ?
C67 C68 1.3899 . ?
C68 C69 1.3901 . ?
C69 C70 1.3900 . ?
C70 C71 1.3900 . ?

loop_
_geom_torsion_atom_site_label_1
_geom_torsion_atom_site_label_2
_geom_torsion_atom_site_label_3
_geom_torsion_atom_site_label_4
_geom_torsion
_geom_torsion_site_symmetry_1
_geom_torsion_site_symmetry_2
_geom_torsion_site_symmetry_3
_geom_torsion_site_symmetry_4
_geom_torsion_publ_flag
N39 Ru N1 C2 -23(3) . . . . ?
N45 Ru N1 C2 -68.9(5) . . . . ?
N33 Ru N1 C2 109.6(5) . . . . ?
N24 Ru N1 C2 -171.3(5) . . . . ?
Cl Ru N1 C2 19.0(5) . . . . ?
N39 Ru N1 C26 156(2) . . . . ?
N45 Ru N1 C26 110.3(4) . . . . ?
N33 Ru N1 C26 -71.2(4) . . . . ?
N24 Ru N1 C26 7.9(4) . . . . ?
Cl Ru N1 C26 -161.8(4) . . . . ?
C26 N1 C2 C3 2.3(10) . . . . ?
Ru N1 C2 C3 -178.6(6) . . . . ?
N1 C2 C3 C4 1.7(12) . . . . ?
C2 C3 C4 C5 -2.9(13) . . . . ?
C3 C4 C5 C26 0.3(11) . . . . ?
C3 C4 C5 C6 178.9(8) . . . . ?
C4 C5 C6 C7 -177.4(7) . . . . ?
C26 C5 C6 C7 1.2(10) . . . . ?
C5 C6 C7 C8 -1.7(11) . . . . ?
C6 C7 C8 C9 174.5(6) . . . . ?
C6 C7 C8 C25 -2.1(9) . . . . ?
C25 C8 C9 C10 -5.4(8) . . . . ?
C7 C8 C9 C10 178.0(5) . . . . ?
C8 C9 C10 C23 -4.3(8) . . . . ?
C8 C9 C10 C11 175.7(5) . . . . ?
C9 C10 C11 C12 -151.0(5) . . . . ?
C23 C10 C11 C12 29.0(7) . . . . ?
C10 C11 C12 C13 -59.9(6) . . . . ?
C11 C12 C13 C22 47.1(7) . . . . ?
C11 C12 C13 C14 -127.3(6) . . . . ?
C22 C13 C14 C15 -2.1(8) . . . . ?
C12 C13 C14 C15 172.1(5) . . . . ?
C22 C13 C14 C27 179.0(5) . . . . ?
C12 C13 C14 C27 -6.8(9) . . . . ?
C13 C14 C15 C20 1.9(7) . . . . ?
C27 C14 C15 C20 -179.1(5) . . . . ?
C13 C14 C15 C16 -175.8(5) . . . . ?
C27 C14 C15 C16 3.2(8) . . . . ?
C20 C15 C16 C29 -178.4(5) . . . . ?
C14 C15 C16 C29 -0.6(8) . . . . ?
C20 C15 C16 C17 1.9(8) . . . . ?
C14 C15 C16 C17 179.6(5) . . . . ?
C29 C16 C17 C32 1.6(8) . . . . ?
C15 C16 C17 C32 -178.6(5) . . . . ?
C29 C16 C17 C18 -179.3(5) . . . . ?
C15 C16 C17 C18 0.4(8) . . . . ?
C32 C17 C18 C19 177.1(5) . . . . ?
C16 C17 C18 C19 -2.0(8) . . . . ?
C17 C18 C19 C20 1.1(8) . . . . ?
C16 C15 C20 C21 177.2(5) . . . . ?
C14 C15 C20 C21 -0.5(7) . . . . ?
C16 C15 C20 C19 -2.8(7) . . . . ?
C14 C15 C20 C19 179.5(5) . . . . ?
C18 C19 C20 C21 -178.7(5) . . . . ?
C18 C19 C20 C15 1.3(7) . . . . ?
C15 C20 C21 C22 -0.7(7) . . . . ?
C19 C20 C21 C22 179.2(4) . . . . ?
C14 C13 C22 C21 0.8(7) . . . . ?
C12 C13 C22 C21 -173.8(5) . . . . ?
C14 C13 C22 C23 172.9(5) . . . . ?
C12 C13 C22 C23 -1.8(7) . . . . ?
C20 C21 C22 C13 0.6(7) . . . . ?
C20 C21 C22 C23 -171.4(4) . . . . ?
C9 C10 C23 N24 11.1(7) . . . . ?
C11 C10 C23 N24 -169.0(5) . . . . ?
C9 C10 C23 C22 -163.6(5) . . . . ?
C11 C10 C23 C22 16.4(7) . . . . ?
C13 C22 C23 N24 153.6(5) . . . . ?
C21 C22 C23 N24 -34.3(7) . . . . ?
C13 C22 C23 C10 -31.8(6) . . . . ?
C21 C22 C23 C10 140.2(5) . . . . ?
C10 C23 N24 C25 -7.1(7) . . . . ?
C22 C23 N24 C25 167.1(4) . . . . ?
C10 C23 N24 Ru 150.6(4) . . . . ?
C22 C23 N24 Ru -35.1(6) . . . . ?
N39 Ru N24 C23 11.1(4) . . . . ?
N45 Ru N24 C23 93.7(4) . . . . ?
N1 Ru N24 C23 -171.0(4) . . . . ?
N33 Ru N24 C23 -65.3(4) . . . . ?
Cl Ru N24 C23 -122.9(5) . . . . ?
N39 Ru N24 C25 170.4(3) . . . . ?
N45 Ru N24 C25 -107.0(3) . . . . ?
N1 Ru N24 C25 -11.7(3) . . . . ?
N33 Ru N24 C25 93.9(3) . . . . ?
Cl Ru N24 C25 36.4(7) . . . . ?
C23 N24 C25 C26 176.8(5) . . . . ?
Ru N24 C25 C26 14.7(5) . . . . ?
C23 N24 C25 C8 -3.2(7) . . . . ?
Ru N24 C25 C8 -165.3(4) . . . . ?
C9 C8 C25 N24 9.5(8) . . . . ?
C7 C8 C25 N24 -173.6(5) . . . . ?
C9 C8 C25 C26 -170.5(5) . . . . ?
C7 C8 C25 C26 6.4(8) . . . . ?
C2 N1 C26 C25 176.8(5) . . . . ?
Ru N1 C26 C25 -2.5(6) . . . . ?
C2 N1 C26 C5 -5.0(8) . . . . ?
Ru N1 C26 C5 175.7(4) . . . . ?
N24 C25 C26 N1 -8.8(7) . . . . ?
C8 C25 C26 N1 171.2(5) . . . . ?
N24 C25 C26 C5 173.0(5) . . . . ?
C8 C25 C26 C5 -7.0(8) . . . . ?
C4 C5 C26 N1 3.8(9) . . . . ?
C6 C5 C26 N1 -174.8(6) . . . . ?
C4 C5 C26 C25 -178.1(6) . . . . ?
C6 C5 C26 C25 3.2(9) . . . . ?
C13 C14 C27 C28 175.6(6) . . . . ?
C15 C14 C27 C28 -3.4(9) . . . . ?
C14 C27 C28 C29 0.9(11) . . . . ?
C15 C16 C29 C30 178.4(6) . . . . ?
C17 C16 C29 C30 -1.9(9) . . . . ?
C15 C16 C29 C28 -1.9(9) . . . . ?
C17 C16 C29 C28 177.9(6) . . . . ?
C27 C28 C29 C30 -178.5(7) . . . . ?
C27 C28 C29 C16 1.7(10) . . . . ?
C16 C29 C30 C31 2.0(12) . . . . ?
C28 C29 C30 C31 -177.7(8) . . . . ?
C29 C30 C31 C32 -1.9(13) . . . . ?
C30 C31 C32 C17 1.6(12) . . . . ?
C18 C17 C32 C31 179.4(7) . . . . ?
C16 C17 C32 C31 -1.5(10) . . . . ?
N39 Ru N33 C34 -179.4(4) . . . . ?
N45 Ru N33 C34 179.4(4) . . . . ?
N1 Ru N33 C34 3.6(4) . . . . ?
N24 Ru N33 C34 -73.4(4) . . . . ?
Cl Ru N33 C34 95.0(4) . . . . ?
N39 Ru N33 C38 -5.3(3) . . . . ?
N45 Ru N33 C38 -6.5(6) . . . . ?
N1 Ru N33 C38 177.6(3) . . . . ?
N24 Ru N33 C38 100.7(3) . . . . ?
Cl Ru N33 C38 -90.9(3) . . . . ?
C38 N33 C34 C35 0.1(7) . . . . ?
Ru N33 C34 C35 173.9(4) . . . . ?
N33 C34 C35 C36 -1.2(9) . . . . ?
C34 C35 C36 C37 1.3(9) . . . . ?
C35 C36 C37 C38 -0.3(9) . . . . ?
C34 N33 C38 C37 0.9(7) . . . . ?
Ru N33 C38 C37 -173.8(4) . . . . ?
C34 N33 C38 C40 -178.1(4) . . . . ?
Ru N33 C38 C40 7.2(6) . . . . ?
C36 C37 C38 N33 -0.7(9) . . . . ?
C36 C37 C38 C40 178.1(5) . . . . ?
N45 Ru N39 C40 -178.0(4) . . . . ?
N1 Ru N39 C40 136(2) . . . . ?
N33 Ru N39 C40 2.5(4) . . . . ?
N24 Ru N39 C40 -76.5(4) . . . . ?
Cl Ru N39 C40 93.6(4) . . . . ?
N45 Ru N39 C44 9.5(4) . . . . ?
N1 Ru N39 C44 -37(3) . . . . ?
N33 Ru N39 C44 -170.1(4) . . . . ?
N24 Ru N39 C44 111.0(4) . . . . ?
Cl Ru N39 C44 -79.0(4) . . . . ?
C44 N39 C40 C41 -3.5(8) . . . . ?
Ru N39 C40 C41 -175.7(4) . . . . ?
C44 N39 C40 C38 172.9(4) . . . . ?
Ru N39 C40 C38 0.6(6) . . . . ?
N33 C38 C40 N39 -5.3(7) . . . . ?
C37 C38 C40 N39 175.7(5) . . . . ?
N33 C38 C40 C41 170.6(6) . . . . ?
C37 C38 C40 C41 -8.3(9) . . . . ?
N39 C40 C41 C42 2.1(9) . . . . ?
C38 C40 C41 C42 -173.6(6) . . . . ?
C40 C41 C42 C43 1.2(10) . . . . ?
C41 C42 C43 C44 -3.2(10) . . . . ?
C40 N39 C44 C43 1.4(8) . . . . ?
Ru N39 C44 C43 173.8(4) . . . . ?
C40 N39 C44 C46 179.6(5) . . . . ?
Ru N39 C44 C46 -8.0(6) . . . . ?
C42 C43 C44 N39 1.9(8) . . . . ?
C42 C43 C44 C46 -176.0(6) . . . . ?
N39 Ru N45 C50 174.7(5) . . . . ?
N1 Ru N45 C50 -8.1(5) . . . . ?
N33 Ru N45 C50 175.9(4) . . . . ?
N24 Ru N45 C50 72.6(5) . . . . ?
Cl Ru N45 C50 -99.2(4) . . . . ?
N39 Ru N45 C46 -9.1(3) . . . . ?
N1 Ru N45 C46 168.1(3) . . . . ?
N33 Ru N45 C46 -7.9(6) . . . . ?
N24 Ru N45 C46 -111.1(3) . . . . ?
Cl Ru N45 C46 77.1(3) . . . . ?
C50 N45 C46 C47 0.8(8) . . . . ?
Ru N45 C46 C47 -175.9(4) . . . . ?
C50 N45 C46 C44 -175.7(5) . . . . ?
Ru N45 C46 C44 7.6(6) . . . . ?
N39 C44 C46 N45 -0.2(7) . . . . ?
C43 C44 C46 N45 177.8(5) . . . . ?
N39 C44 C46 C47 -176.7(5) . . . . ?
C43 C44 C46 C47 1.4(9) . . . . ?
N45 C46 C47 C48 -0.9(8) . . . . ?
C44 C46 C47 C48 175.3(5) . . . . ?
C46 C47 C48 C49 0.1(9) . . . . ?
C47 C48 C49 C50 0.7(9) . . . . ?
C46 N45 C50 C49 0.1(8) . . . . ?
Ru N45 C50 C49 176.2(4) . . . . ?
C48 C49 C50 N45 -0.9(9) . . . . ?
C53 C51 C52 C53 -1(2) 2_575 . . . ?
C51 C52 C53 C51 1.4(14) . . . 2_575 ?
C59 C54 C55 C56 0.0 . . . . ?
C54 C55 C56 C57 0.0 . . . . ?
C55 C56 C57 C58 0.0 . . . . ?
C56 C57 C58 C59 0.0 . . . . ?
C57 C58 C59 C54 0.0 . . . . ?
C55 C54 C59 C58 0.0 . . . . ?
C59' C54' C55' C56' 0.0 . . . . ?
C54' C55' C56' C57' 0.0 . . . . ?
C55' C56' C57' C58' 0.0 . . . . ?
C56' C57' C58' C59' 0.0 . . . . ?
C57' C58' C59' C54' 0.0 . . . . ?
C55' C54' C59' C58' 0.0 . . . . ?
C71 C66 C67 C68 0.0 . . . . ?
C66 C67 C68 C69 0.0 . . . . ?
C67 C68 C69 C70 0.0 . . . . ?
C68 C69 C70 C71 0.0 . . . . ?
C67 C66 C71 C70 0.0 . . . . ?
C69 C70 C71 C66 0.0 . . . . ?
